data_7123497
loop_
_publ_author_name
'Hidalgo, Nereida'
'Maya, Celia'
'Campos, Jes\'us'

_publ_section_title
;
 Cooperative Activation of X-H (X = H, C, O, N) Bonds by a Pt(0)/Ag(I)
 Metal-Only Lewis Pair
;
_journal_name_full 'Chemical Communications'
_journal_paper_doi 10.1039/C9CC03008E
_journal_year 2019
_chemical_formula_sum 'C26 H54 Ag F6 N O4 P2 Pt S2'
_chemical_formula_weight 987.72
_space_group_crystal_system orthorhombic
_space_group_IT_number 61
_space_group_name_Hall '-P 2ac 2ab'
_space_group_name_H-M_alt 'P b c a'
_symmetry_space_group_name_Hall '-P 2ac 2ab'
_symmetry_space_group_name_H-M 'P b c a'
_atom_sites_solution_hydrogens geom
_audit_creation_method SHELXL-2018/3
_audit_update_record
;
2019-04-10 deposited with the CCDC.    2019-05-17 downloaded from the CCDC.
;
_cell_angle_alpha 90
_cell_angle_beta 90
_cell_angle_gamma 90
_cell_formula_units_Z 8
_cell_length_a 21.294(2)
_cell_length_b 15.9689(16)
_cell_length_c 21.9021(19)
_cell_measurement_reflns_used 9187
_cell_measurement_temperature 296(2)
_cell_measurement_theta_max 27.96
_cell_measurement_theta_min 2.30
_cell_volume 7447.6(12)
_computing_cell_refinement 'Bruker SAINT'
_computing_data_collection 'Bruker APEX2'
_computing_data_reduction 'Bruker SAINT'
_computing_molecular_graphics 'Bruker SHELXTL'
_computing_publication_material 'Bruker SHELXTL'
_computing_structure_refinement 'SHELXL-2018/3 (Sheldrick, 2018)'
_computing_structure_solution 'SHELXT 2014/5 (Sheldrick, 2014)'
_diffrn_ambient_temperature 296(2)
_diffrn_measured_fraction_theta_full 1.000
_diffrn_measured_fraction_theta_max 0.999
_diffrn_measurement_device_type 'Bruker APEX-II CCD'
_diffrn_measurement_method '\f and \w scans'
_diffrn_radiation_type MoK\a
_diffrn_radiation_wavelength 0.71073
_diffrn_reflns_av_R_equivalents 0.0430
_diffrn_reflns_av_unetI/netI 0.0188
_diffrn_reflns_Laue_measured_fraction_full 1.000
_diffrn_reflns_Laue_measured_fraction_max 0.999
_diffrn_reflns_limit_h_max 30
_diffrn_reflns_limit_h_min -30
_diffrn_reflns_limit_k_max 22
_diffrn_reflns_limit_k_min -22
_diffrn_reflns_limit_l_max 31
_diffrn_reflns_limit_l_min -31
_diffrn_reflns_number 243721
_diffrn_reflns_point_group_measured_fraction_full 1.000
_diffrn_reflns_point_group_measured_fraction_max 0.999
_diffrn_reflns_theta_full 25.242
_diffrn_reflns_theta_max 30.576
_diffrn_reflns_theta_min 1.845
_exptl_absorpt_coefficient_mu 4.537
_exptl_absorpt_correction_T_max 0.7461
_exptl_absorpt_correction_T_min 0.5312
_exptl_absorpt_correction_type multi-scan
_exptl_absorpt_process_details
; 
 SADABS, Bruker (2006). APEX 2. Version 2.1. Bruker Analytical 
 X-ray Solutions, Madison, Wisconsin, USA. 
;
_exptl_crystal_colour orange
_exptl_crystal_density_diffrn 1.762
_exptl_crystal_description prism
_exptl_crystal_F_000 3920
_exptl_crystal_size_max 0.23
_exptl_crystal_size_mid 0.19
_exptl_crystal_size_min 0.17
_refine_diff_density_max 1.275
_refine_diff_density_min -2.502
_refine_diff_density_rms 0.130
_refine_ls_extinction_method none
_refine_ls_goodness_of_fit_ref 1.265
_refine_ls_hydrogen_treatment constr
_refine_ls_matrix_type full
_refine_ls_number_parameters 466
_refine_ls_number_reflns 11422
_refine_ls_number_restraints 39
_refine_ls_restrained_S_all 1.268
_refine_ls_R_factor_all 0.0680
_refine_ls_R_factor_gt 0.0460
_refine_ls_shift/su_max 0.002
_refine_ls_shift/su_mean 0.000
_refine_ls_structure_factor_coef Fsqd
_refine_ls_weighting_details 'w=1/[\s^2^(Fo^2^)+(0.1000P)^2^+0.8342P] where P=(Fo^2^+2Fc^2^)/3'
_refine_ls_weighting_scheme calc
_refine_ls_wR_factor_gt 0.1580
_refine_ls_wR_factor_ref 0.1741
_reflns_Friedel_coverage 0.000
_reflns_number_gt 8493
_reflns_number_total 11422
_reflns_threshold_expression 'I > 2\s(I)'
_cod_data_source_file c9cc03008e2.cif
_cod_data_source_block 2
_cod_database_code 7123497
_shelx_shelxl_version_number 2018/3
_shelx_space_group_comment
; 
The symmetry employed for this shelxl refinement is uniquely defined 
by the following loop, which should always be used as a source of 
symmetry information in preference to the above space-group names. 
They are only intended as comments. 
;

loop_
_space_group_symop_operation_xyz
'x, y, z'
'-x+1/2, -y, z+1/2'
'-x, y+1/2, -z+1/2'
'x+1/2, -y+1/2, -z'
'-x, -y, -z'
'x-1/2, y, -z-1/2'
'x, -y-1/2, z-1/2'
'-x-1/2, y-1/2, z'

loop_
_atom_site_label
_atom_site_type_symbol
_atom_site_fract_x
_atom_site_fract_y
_atom_site_fract_z
_atom_site_U_iso_or_equiv
_atom_site_adp_type
_atom_site_occupancy
_atom_site_site_symmetry_order
_atom_site_calc_flag
_atom_site_refinement_flags_posn
_atom_site_refinement_flags_adp
_atom_site_refinement_flags_occupancy
_atom_site_disorder_assembly
_atom_site_disorder_group
Pt1 Pt 0.73872(2) 0.61694(2) 0.47787(2) 0.03518(9) Uani 1 1 d . . . A 1
Ag1 Ag 0.83130(3) 0.63164(4) 0.39717(2) 0.0777(2) Uani 1 1 d . . . A 1
P1 P 0.65837(6) 0.61636(8) 0.40666(7) 0.0396(3) Uani 1 1 d . . . A 1
P2 P 0.80377(8) 0.59881(9) 0.56181(6) 0.0448(3) Uani 1 1 d D . . A 1
C1 C 0.6527(3) 0.5078(4) 0.3701(3) 0.0585(14) Uani 1 1 d . . . A 1
C2 C 0.6105(4) 0.5040(4) 0.3129(3) 0.074(2) Uani 1 1 d . . . A 1
H2A H 0.628414 0.537971 0.281180 0.111 Uiso 1 1 calc R U . A 1
H2B H 0.569383 0.524549 0.322817 0.111 Uiso 1 1 calc R U . A 1
H2C H 0.607448 0.447108 0.299036 0.111 Uiso 1 1 calc R U . A 1
C3 C 0.6278(5) 0.4446(4) 0.4206(4) 0.092(3) Uani 1 1 d . . . A 1
H3A H 0.628941 0.388529 0.404731 0.139 Uiso 1 1 calc R U . A 1
H3B H 0.585488 0.458853 0.431366 0.139 Uiso 1 1 calc R U . A 1
H3C H 0.654096 0.448080 0.456110 0.139 Uiso 1 1 calc R U . A 1
C4 C 0.7178(3) 0.4796(5) 0.3529(3) 0.076(2) Uani 1 1 d . . . A 1
H4A H 0.716543 0.421921 0.340501 0.114 Uiso 1 1 calc R U . A 1
H4B H 0.745199 0.485507 0.387380 0.114 Uiso 1 1 calc R U . A 1
H4C H 0.733051 0.513259 0.319747 0.114 Uiso 1 1 calc R U . A 1
C5 C 0.5817(3) 0.6368(6) 0.4492(4) 0.087(3) Uani 1 1 d . . . A 1
C6 C 0.5789(4) 0.5946(8) 0.5074(4) 0.113(4) Uani 1 1 d . . . A 1
H6A H 0.537277 0.599244 0.523833 0.169 Uiso 1 1 calc R U . A 1
H6B H 0.608334 0.619893 0.534972 0.169 Uiso 1 1 calc R U . A 1
H6C H 0.589285 0.536553 0.501986 0.169 Uiso 1 1 calc R U . A 1
C7 C 0.5213(3) 0.6115(6) 0.4128(5) 0.105(3) Uani 1 1 d . . . A 1
H7A H 0.524040 0.553661 0.401228 0.158 Uiso 1 1 calc R U . A 1
H7B H 0.517964 0.645599 0.376836 0.158 Uiso 1 1 calc R U . A 1
H7C H 0.484987 0.619844 0.438013 0.158 Uiso 1 1 calc R U . A 1
C8 C 0.5849(5) 0.7382(8) 0.4630(7) 0.189(8) Uani 1 1 d . . . A 1
H8A H 0.555125 0.752355 0.494179 0.284 Uiso 1 1 calc R U . A 1
H8B H 0.575166 0.768531 0.426323 0.284 Uiso 1 1 calc R U . A 1
H8C H 0.626436 0.752798 0.476393 0.284 Uiso 1 1 calc R U . A 1
C9 C 0.6654(5) 0.6983(5) 0.3432(5) 0.118(4) Uani 1 1 d . . . A 1
C10 C 0.6021(5) 0.7211(5) 0.3131(5) 0.119(4) Uani 1 1 d . . . A 1
H10A H 0.584066 0.768368 0.333781 0.179 Uiso 1 1 calc R U . A 1
H10B H 0.574001 0.674260 0.315908 0.179 Uiso 1 1 calc R U . A 1
H10C H 0.608851 0.734897 0.270956 0.179 Uiso 1 1 calc R U . A 1
C11 C 0.7151(4) 0.6597(8) 0.2934(4) 0.120(4) Uani 1 1 d . . . A 1
H11A H 0.703982 0.602699 0.284444 0.180 Uiso 1 1 calc R U . A 1
H11B H 0.756786 0.661425 0.310022 0.180 Uiso 1 1 calc R U . A 1
H11C H 0.713617 0.692195 0.256559 0.180 Uiso 1 1 calc R U . A 1
C12 C 0.6923(5) 0.7806(5) 0.3691(5) 0.108(3) Uani 1 1 d . . . A 1
H12A H 0.693879 0.822004 0.337409 0.162 Uiso 1 1 calc R U . A 1
H12B H 0.733859 0.770780 0.384498 0.162 Uiso 1 1 calc R U . A 1
H12C H 0.665859 0.800140 0.401650 0.162 Uiso 1 1 calc R U . A 1
S1 S 0.94393(11) 0.54063(14) 0.31873(10) 0.0895(7) Uani 1 1 d . . . A 1
S2 S 0.92482(9) 0.71082(13) 0.29572(9) 0.0764(5) Uani 1 1 d . . . A 1
F1 F 0.9138(4) 0.5321(6) 0.2047(3) 0.194(4) Uani 1 1 d . . . A 1
F2 F 0.9208(5) 0.4144(5) 0.2458(5) 0.228(5) Uani 1 1 d . . . A 1
F3 F 0.8427(3) 0.4917(6) 0.2638(4) 0.197(4) Uani 1 1 d . . . A 1
F4 F 0.9687(4) 0.7649(5) 0.3986(3) 0.158(3) Uani 1 1 d . . . A 1
F5 F 0.9986(4) 0.8344(5) 0.3241(4) 0.173(3) Uani 1 1 d . . . A 1
F6 F 1.0381(3) 0.7164(5) 0.3384(4) 0.156(3) Uani 1 1 d . . . A 1
O1 O 1.0074(3) 0.5497(4) 0.2992(3) 0.112(2) Uani 1 1 d . . . A 1
O2 O 0.9288(4) 0.4867(4) 0.3680(3) 0.141(3) Uani 1 1 d . . . A 1
O3 O 0.9512(3) 0.6988(4) 0.2370(2) 0.113(2) Uani 1 1 d . . . A 1
O4 O 0.8724(3) 0.7650(4) 0.3040(4) 0.118(2) Uani 1 1 d . . . A 1
N1 N 0.9085(3) 0.6260(3) 0.3302(2) 0.0578(13) Uani 1 1 d . . . A 1
C25 C 0.9010(5) 0.5010(15) 0.2565(5) 0.209(10) Uani 1 1 d . . . A 1
C26 C 0.9871(5) 0.7586(7) 0.3449(5) 0.105(3) Uani 1 1 d . . . A 1
C13A C 0.7728(5) 0.6602(7) 0.6329(4) 0.070(4) Uani 0.574(10) 1 d D . P A 1
C14A C 0.7015(5) 0.6548(9) 0.6311(5) 0.064(3) Uani 0.574(10) 1 d D . P A 1
H14A H 0.688608 0.598449 0.639623 0.096 Uiso 0.574(10) 1 calc R U P A 1
H14B H 0.686896 0.670784 0.591260 0.096 Uiso 0.574(10) 1 calc R U P A 1
H14C H 0.684079 0.691897 0.661108 0.096 Uiso 0.574(10) 1 calc R U P A 1
C15A C 0.7868(8) 0.7537(7) 0.6297(6) 0.092(5) Uani 0.574(10) 1 d D . P A 1
H15A H 0.776495 0.779327 0.668085 0.137 Uiso 0.574(10) 1 calc R U P A 1
H15B H 0.762192 0.778663 0.597874 0.137 Uiso 0.574(10) 1 calc R U P A 1
H15C H 0.830624 0.761888 0.621265 0.137 Uiso 0.574(10) 1 calc R U P A 1
C16A C 0.7929(8) 0.6308(10) 0.6948(5) 0.083(5) Uani 0.574(10) 1 d D . P A 1
H16A H 0.768094 0.658205 0.725484 0.125 Uiso 0.574(10) 1 calc R U P A 1
H16B H 0.836434 0.644106 0.700927 0.125 Uiso 0.574(10) 1 calc R U P A 1
H16C H 0.787126 0.571338 0.697744 0.125 Uiso 0.574(10) 1 calc R U P A 1
C13B C 0.7425(7) 0.6036(8) 0.6253(7) 0.053(4) Uiso 0.426(10) 1 d D . P A 2
C14B C 0.7003(9) 0.6874(9) 0.6157(9) 0.060(5) Uiso 0.426(10) 1 d D . P A 2
H14D H 0.703001 0.705119 0.573902 0.090 Uiso 0.426(10) 1 calc R U P A 2
H14E H 0.715687 0.731048 0.641826 0.090 Uiso 0.426(10) 1 calc R U P A 2
H14F H 0.657355 0.675385 0.625707 0.090 Uiso 0.426(10) 1 calc R U P A 2
C15B C 0.7701(11) 0.6094(12) 0.6930(10) 0.071(7) Uiso 0.426(10) 1 d D . P A 2
H15D H 0.737792 0.628185 0.720345 0.107 Uiso 0.426(10) 1 calc R U P A 2
H15E H 0.804451 0.648332 0.693749 0.107 Uiso 0.426(10) 1 calc R U P A 2
H15F H 0.784649 0.555198 0.705648 0.107 Uiso 0.426(10) 1 calc R U P A 2
C16B C 0.6966(8) 0.5255(10) 0.6233(8) 0.075(5) Uiso 0.426(10) 1 d D . P A 2
H16D H 0.716684 0.478094 0.641870 0.113 Uiso 0.426(10) 1 calc R U P A 2
H16E H 0.686416 0.512574 0.581660 0.113 Uiso 0.426(10) 1 calc R U P A 2
H16F H 0.658771 0.538529 0.645242 0.113 Uiso 0.426(10) 1 calc R U P A 2
C17A C 0.8068(5) 0.4847(6) 0.5827(4) 0.071(4) Uani 0.595(12) 1 d D . P A 1
C18A C 0.8605(9) 0.4617(16) 0.6263(8) 0.147(13) Uani 0.595(12) 1 d D . P A 1
H18A H 0.869530 0.403024 0.622708 0.220 Uiso 0.595(12) 1 calc R U P A 1
H18B H 0.848267 0.474161 0.667494 0.220 Uiso 0.595(12) 1 calc R U P A 1
H18C H 0.897199 0.493518 0.615910 0.220 Uiso 0.595(12) 1 calc R U P A 1
C19A C 0.7423(7) 0.4606(9) 0.6113(6) 0.090(5) Uani 0.595(12) 1 d D . P A 1
H19A H 0.745018 0.405527 0.628700 0.135 Uiso 0.595(12) 1 calc R U P A 1
H19B H 0.710560 0.461161 0.580167 0.135 Uiso 0.595(12) 1 calc R U P A 1
H19C H 0.731583 0.500149 0.642596 0.135 Uiso 0.595(12) 1 calc R U P A 1
C20A C 0.8131(8) 0.4352(8) 0.5230(5) 0.076(5) Uani 0.595(12) 1 d D . P A 1
H20A H 0.856548 0.432198 0.511573 0.114 Uiso 0.595(12) 1 calc R U P A 1
H20B H 0.789736 0.462774 0.491402 0.114 Uiso 0.595(12) 1 calc R U P A 1
H20C H 0.796952 0.379628 0.528804 0.114 Uiso 0.595(12) 1 calc R U P A 1
C17B C 0.8330(6) 0.4866(9) 0.5576(6) 0.050(4) Uiso 0.405(12) 1 d D . P A 2
C18B C 0.8939(8) 0.4856(11) 0.5146(7) 0.068(5) Uiso 0.405(12) 1 d D . P A 2
H18D H 0.900438 0.430057 0.499198 0.102 Uiso 0.405(12) 1 calc R U P A 2
H18E H 0.929900 0.502805 0.537791 0.102 Uiso 0.405(12) 1 calc R U P A 2
H18F H 0.887730 0.523513 0.481097 0.102 Uiso 0.405(12) 1 calc R U P A 2
C20B C 0.7804(9) 0.4248(16) 0.5291(9) 0.073(7) Uiso 0.405(12) 1 d D . P A 2
H20D H 0.764630 0.448229 0.491787 0.109 Uiso 0.405(12) 1 calc R U P A 2
H20E H 0.746523 0.418456 0.557681 0.109 Uiso 0.405(12) 1 calc R U P A 2
H20F H 0.798843 0.371105 0.521023 0.109 Uiso 0.405(12) 1 calc R U P A 2
C19B C 0.8536(9) 0.4497(19) 0.6238(9) 0.062(6) Uiso 0.405(12) 1 d D . P A 2
H19D H 0.876325 0.398309 0.618294 0.094 Uiso 0.405(12) 1 calc R U P A 2
H19E H 0.816848 0.439364 0.648016 0.094 Uiso 0.405(12) 1 calc R U P A 2
H19F H 0.879957 0.489656 0.644274 0.094 Uiso 0.405(12) 1 calc R U P A 2
C21A C 0.8902(5) 0.6373(7) 0.5566(4) 0.073(3) Uani 0.659(12) 1 d D . P A 1
C22A C 0.9272(9) 0.6466(11) 0.6136(6) 0.112(7) Uani 0.659(12) 1 d D . P A 1
H22A H 0.968886 0.665241 0.603763 0.167 Uiso 0.659(12) 1 calc R U P A 1
H22B H 0.929467 0.593544 0.634126 0.167 Uiso 0.659(12) 1 calc R U P A 1
H22C H 0.907307 0.686850 0.639690 0.167 Uiso 0.659(12) 1 calc R U P A 1
C24A C 0.8941(7) 0.7162(9) 0.5208(6) 0.100(6) Uani 0.659(12) 1 d D . P A 1
H24A H 0.886523 0.763077 0.547265 0.150 Uiso 0.659(12) 1 calc R U P A 1
H24B H 0.863097 0.715433 0.488974 0.150 Uiso 0.659(12) 1 calc R U P A 1
H24C H 0.935151 0.721164 0.503059 0.150 Uiso 0.659(12) 1 calc R U P A 1
C23A C 0.9254(7) 0.5757(11) 0.5159(6) 0.108(6) Uani 0.659(12) 1 d D . P A 1
H23A H 0.960576 0.603381 0.497370 0.162 Uiso 0.659(12) 1 calc R U P A 1
H23B H 0.897683 0.555450 0.484600 0.162 Uiso 0.659(12) 1 calc R U P A 1
H23C H 0.939987 0.529499 0.540040 0.162 Uiso 0.659(12) 1 calc R U P A 1
C21B C 0.8660(7) 0.6703(8) 0.5734(6) 0.037(3) Uiso 0.341(12) 1 d D . P A 2
C22B C 0.8378(8) 0.7604(10) 0.5886(7) 0.055(5) Uiso 0.341(12) 1 d D . P A 2
H22D H 0.869074 0.802410 0.580937 0.083 Uiso 0.341(12) 1 calc R U P A 2
H22E H 0.825532 0.762379 0.630730 0.083 Uiso 0.341(12) 1 calc R U P A 2
H22F H 0.801861 0.770565 0.563217 0.083 Uiso 0.341(12) 1 calc R U P A 2
C23B C 0.9041(15) 0.6724(17) 0.5105(10) 0.084(10) Uiso 0.341(12) 1 d D . P A 2
H23D H 0.875382 0.666104 0.477048 0.127 Uiso 0.341(12) 1 calc R U P A 2
H23E H 0.934042 0.627523 0.509902 0.127 Uiso 0.341(12) 1 calc R U P A 2
H23F H 0.925690 0.724971 0.506861 0.127 Uiso 0.341(12) 1 calc R U P A 2
C24B C 0.9145(13) 0.6443(16) 0.6267(10) 0.060(6) Uiso 0.341(12) 1 d D . P A 2
H24D H 0.955325 0.634835 0.609377 0.090 Uiso 0.341(12) 1 calc R U P A 2
H24E H 0.900143 0.593957 0.646209 0.090 Uiso 0.341(12) 1 calc R U P A 2
H24F H 0.916989 0.688515 0.656305 0.090 Uiso 0.341(12) 1 calc R U P A 2

loop_
_atom_site_aniso_label
_atom_site_aniso_U_11
_atom_site_aniso_U_22
_atom_site_aniso_U_33
_atom_site_aniso_U_23
_atom_site_aniso_U_13
_atom_site_aniso_U_12
Pt1 0.02783(13) 0.04160(13) 0.03613(13) 0.00064(6) 0.00402(6) 0.00064(6)
Ag1 0.0422(3) 0.1473(6) 0.0436(3) -0.0128(2) 0.00053(19) 0.0271(3)
P1 0.0239(5) 0.0403(6) 0.0545(8) -0.0023(5) -0.0019(5) -0.0018(4)
P2 0.0484(8) 0.0511(7) 0.0349(6) 0.0035(5) -0.0013(5) 0.0044(6)
C1 0.060(4) 0.059(3) 0.056(3) -0.012(3) -0.005(3) 0.008(3)
C2 0.071(4) 0.094(5) 0.057(4) -0.038(3) -0.021(3) 0.019(4)
C3 0.132(8) 0.057(4) 0.089(5) 0.014(4) -0.023(5) -0.024(5)
C4 0.077(5) 0.094(5) 0.057(4) -0.026(3) -0.004(3) 0.041(4)
C5 0.033(3) 0.121(6) 0.105(6) -0.059(5) 0.004(4) 0.002(4)
C6 0.050(5) 0.206(11) 0.081(5) -0.070(7) 0.027(4) -0.022(6)
C7 0.026(3) 0.151(9) 0.138(8) -0.048(6) -0.002(4) -0.003(4)
C8 0.092(8) 0.164(11) 0.311(18) -0.178(12) -0.044(10) 0.055(8)
C9 0.102(7) 0.085(5) 0.167(9) 0.071(6) -0.085(7) -0.038(5)
C10 0.098(7) 0.090(5) 0.170(9) 0.061(6) -0.086(7) -0.027(5)
C11 0.061(5) 0.237(12) 0.063(5) 0.063(6) -0.015(4) -0.041(7)
C12 0.100(7) 0.071(5) 0.154(8) 0.035(5) -0.046(6) -0.032(5)
S1 0.0838(14) 0.0897(13) 0.0951(14) 0.0138(11) 0.0381(12) 0.0308(11)
S2 0.0601(10) 0.0837(12) 0.0855(12) 0.0239(9) 0.0081(9) 0.0119(9)
F1 0.214(9) 0.262(9) 0.105(4) -0.009(5) 0.026(5) -0.092(8)
F2 0.239(12) 0.156(6) 0.288(11) -0.099(7) 0.105(10) 0.024(7)
F3 0.111(5) 0.285(10) 0.194(7) -0.133(7) 0.066(5) -0.067(6)
F4 0.160(6) 0.210(7) 0.105(4) -0.023(4) 0.015(4) -0.094(6)
F5 0.149(7) 0.143(5) 0.226(8) 0.048(6) -0.002(6) -0.066(5)
F6 0.065(3) 0.184(6) 0.219(7) -0.014(6) -0.018(4) 0.008(4)
O1 0.061(3) 0.144(5) 0.131(5) -0.002(4) 0.028(3) 0.034(4)
O2 0.192(9) 0.103(4) 0.127(5) 0.038(4) 0.057(6) 0.055(5)
O3 0.118(5) 0.154(6) 0.068(3) 0.043(3) 0.009(3) 0.008(5)
O4 0.086(4) 0.094(4) 0.175(6) 0.037(4) 0.012(5) 0.022(4)
N1 0.050(3) 0.067(3) 0.057(3) 0.000(2) 0.015(2) 0.008(2)
C25 0.068(6) 0.48(3) 0.083(7) 0.045(12) 0.046(5) 0.062(11)
C26 0.068(6) 0.141(9) 0.107(7) 0.038(6) 0.001(5) -0.027(6)
C13A 0.087(10) 0.080(9) 0.044(6) -0.005(6) 0.003(5) 0.007(7)
C14A 0.072(8) 0.078(9) 0.042(6) -0.013(6) 0.002(5) 0.020(7)
C15A 0.127(13) 0.057(7) 0.090(9) -0.038(7) -0.020(9) 0.012(8)
C16A 0.107(14) 0.114(13) 0.029(6) 0.004(6) 0.011(7) 0.000(11)
C17A 0.091(10) 0.067(7) 0.053(6) 0.003(5) -0.018(7) -0.005(6)
C18A 0.23(3) 0.115(18) 0.091(11) 0.039(10) -0.040(13) 0.102(18)
C19A 0.118(12) 0.072(9) 0.080(9) 0.019(7) -0.001(8) -0.046(8)
C20A 0.117(15) 0.050(7) 0.061(7) 0.003(5) -0.010(7) 0.035(9)
C21A 0.070(8) 0.095(8) 0.053(6) -0.002(5) -0.008(5) -0.014(7)
C22A 0.095(12) 0.198(19) 0.041(7) 0.008(8) -0.024(7) -0.052(12)
C24A 0.061(8) 0.145(16) 0.096(10) 0.025(9) -0.007(6) -0.060(10)
C23A 0.064(9) 0.175(18) 0.086(9) -0.019(10) 0.013(6) 0.021(11)

loop_
_atom_type_symbol
_atom_type_description
_atom_type_scat_dispersion_real
_atom_type_scat_dispersion_imag
_atom_type_scat_source
C C 0.0033 0.0016 'International Tables Vol C Tables 4.2.6.8 and 6.1.1.4'
H H 0.0000 0.0000 'International Tables Vol C Tables 4.2.6.8 and 6.1.1.4'
O O 0.0106 0.0060 'International Tables Vol C Tables 4.2.6.8 and 6.1.1.4'
P P 0.1023 0.0942 'International Tables Vol C Tables 4.2.6.8 and 6.1.1.4'
Ag Ag -0.8971 1.1015 'International Tables Vol C Tables 4.2.6.8 and 6.1.1.4'
Pt Pt -1.7033 8.3905 'International Tables Vol C Tables 4.2.6.8 and 6.1.1.4'
N N 0.0061 0.0033 'International Tables Vol C Tables 4.2.6.8 and 6.1.1.4'
S S 0.1246 0.1234 'International Tables Vol C Tables 4.2.6.8 and 6.1.1.4'
F F 0.0171 0.0103 'International Tables Vol C Tables 4.2.6.8 and 6.1.1.4'

loop_
_geom_angle_atom_site_label_1
_geom_angle_atom_site_label_2
_geom_angle_atom_site_label_3
_geom_angle
P1 Pt1 P2 167.05(5)
P1 Pt1 Ag1 95.77(4)
P2 Pt1 Ag1 95.46(4)
N1 Ag1 Pt1 172.57(13)
C5 P1 C1 107.8(3)
C5 P1 C9 107.7(5)
C1 P1 C9 108.7(4)
C5 P1 Pt1 107.6(3)
C1 P1 Pt1 109.4(2)
C9 P1 Pt1 115.4(2)
C17A P2 C21A 106.8(5)
C17A P2 C13A 107.6(5)
C21A P2 C13A 102.0(5)
C17A P2 Pt1 109.5(3)
C21A P2 Pt1 118.6(3)
C13A P2 Pt1 111.5(3)
C4 C1 C2 108.7(5)
C4 C1 C3 106.9(6)
C2 C1 C3 110.2(6)
C4 C1 P1 108.6(5)
C2 C1 P1 114.4(4)
C3 C1 P1 107.8(4)
C1 C2 H2A 109.5
C1 C2 H2B 109.5
H2A C2 H2B 109.5
C1 C2 H2C 109.5
H2A C2 H2C 109.5
H2B C2 H2C 109.5
C1 C3 H3A 109.5
C1 C3 H3B 109.5
H3A C3 H3B 109.5
C1 C3 H3C 109.5
H3A C3 H3C 109.5
H3B C3 H3C 109.5
C1 C4 H4A 109.5
C1 C4 H4B 109.5
H4A C4 H4B 109.5
C1 C4 H4C 109.5
H4A C4 H4C 109.5
H4B C4 H4C 109.5
C6 C5 C7 107.2(8)
C6 C5 C8 107.4(8)
C7 C5 C8 112.4(8)
C6 C5 P1 112.7(6)
C7 C5 P1 114.2(5)
C8 C5 P1 102.8(7)
C5 C6 H6A 109.5
C5 C6 H6B 109.5
H6A C6 H6B 109.5
C5 C6 H6C 109.5
H6A C6 H6C 109.5
H6B C6 H6C 109.5
C5 C7 H7A 109.5
C5 C7 H7B 109.5
H7A C7 H7B 109.5
C5 C7 H7C 109.5
H7A C7 H7C 109.5
H7B C7 H7C 109.5
C5 C8 H8A 109.5
C5 C8 H8B 109.5
H8A C8 H8B 109.5
C5 C8 H8C 109.5
H8A C8 H8C 109.5
H8B C8 H8C 109.5
C12 C9 C10 106.3(8)
C12 C9 C11 109.0(8)
C10 C9 C11 111.6(9)
C12 C9 P1 110.1(7)
C10 C9 P1 113.7(7)
C11 C9 P1 106.0(6)
C9 C10 H10A 109.5
C9 C10 H10B 109.5
H10A C10 H10B 109.5
C9 C10 H10C 109.5
H10A C10 H10C 109.5
H10B C10 H10C 109.5
C9 C11 H11A 109.5
C9 C11 H11B 109.5
H11A C11 H11B 109.5
C9 C11 H11C 109.5
H11A C11 H11C 109.5
H11B C11 H11C 109.5
C9 C12 H12A 109.5
C9 C12 H12B 109.5
H12A C12 H12B 109.5
C9 C12 H12C 109.5
H12A C12 H12C 109.5
H12B C12 H12C 109.5
O2 S1 O1 120.4(5)
O2 S1 N1 107.2(3)
O1 S1 N1 114.4(4)
O2 S1 C25 104.6(7)
O1 S1 C25 107.3(4)
N1 S1 C25 100.7(7)
O3 S2 O4 120.6(4)
O3 S2 N1 113.8(4)
O4 S2 N1 106.6(3)
O3 S2 C26 107.3(5)
O4 S2 C26 103.5(5)
N1 S2 C26 103.3(4)
S1 N1 S2 123.8(3)
S1 N1 Ag1 119.9(3)
S2 N1 Ag1 116.4(3)
F3 C25 F1 111.9(12)
F3 C25 F2 101.1(17)
F1 C25 F2 99.5(11)
F3 C25 S1 117.1(8)
F1 C25 S1 116.1(14)
F2 C25 S1 108.3(9)
F4 C26 F6 114.3(10)
F4 C26 F5 108.1(11)
F6 C26 F5 106.7(8)
F4 C26 S2 110.8(7)
F6 C26 S2 108.7(8)
F5 C26 S2 108.0(7)
C16A C13A C14A 107.0(9)
C16A C13A C15A 107.0(9)
C14A C13A C15A 104.4(9)
C16A C13A P2 117.9(9)
C14A C13A P2 106.7(7)
C15A C13A P2 112.9(8)
C13A C14A H14A 109.5
C13A C14A H14B 109.5
H14A C14A H14B 109.5
C13A C14A H14C 109.5
H14A C14A H14C 109.5
H14B C14A H14C 109.5
C13A C15A H15A 109.5
C13A C15A H15B 109.5
H15A C15A H15B 109.5
C13A C15A H15C 109.5
H15A C15A H15C 109.5
H15B C15A H15C 109.5
C13A C16A H16A 109.5
C13A C16A H16B 109.5
H16A C16A H16B 109.5
C13A C16A H16C 109.5
H16A C16A H16C 109.5
H16B C16A H16C 109.5
C16B C13B C15B 107.3(10)
C16B C13B C14B 107.6(10)
C15B C13B C14B 105.9(11)
C13B C14B H14D 109.5
C13B C14B H14E 109.5
H14D C14B H14E 109.5
C13B C14B H14F 109.5
H14D C14B H14F 109.5
H14E C14B H14F 109.5
C13B C15B H15D 109.5
C13B C15B H15E 109.5
H15D C15B H15E 109.5
C13B C15B H15F 109.5
H15D C15B H15F 109.5
H15E C15B H15F 109.5
C13B C16B H16D 109.5
C13B C16B H16E 109.5
H16D C16B H16E 109.5
C13B C16B H16F 109.5
H16D C16B H16F 109.5
H16E C16B H16F 109.5
C18A C17A C20A 109.9(10)
C18A C17A C19A 110.4(10)
C20A C17A C19A 107.0(9)
C18A C17A P2 114.2(11)
C20A C17A P2 107.1(7)
C19A C17A P2 107.9(8)
C17A C18A H18A 109.5
C17A C18A H18B 109.5
H18A C18A H18B 109.5
C17A C18A H18C 109.5
H18A C18A H18C 109.5
H18B C18A H18C 109.5
C17A C19A H19A 109.5
C17A C19A H19B 109.5
H19A C19A H19B 109.5
C17A C19A H19C 109.5
H19A C19A H19C 109.5
H19B C19A H19C 109.5
C17A C20A H20A 109.5
C17A C20A H20B 109.5
H20A C20A H20B 109.5
C17A C20A H20C 109.5
H20A C20A H20C 109.5
H20B C20A H20C 109.5
C18B C17B C20B 109.1(11)
C18B C17B C19B 107.5(10)
C20B C17B C19B 108.1(11)
C17B C18B H18D 109.5
C17B C18B H18E 109.5
H18D C18B H18E 109.5
C17B C18B H18F 109.5
H18D C18B H18F 109.5
H18E C18B H18F 109.5
C17B C20B H20D 109.5
C17B C20B H20E 109.5
H20D C20B H20E 109.5
C17B C20B H20F 109.5
H20D C20B H20F 109.5
H20E C20B H20F 109.5
C17B C19B H19D 109.5
C17B C19B H19E 109.5
H19D C19B H19E 109.5
C17B C19B H19F 109.5
H19D C19B H19F 109.5
H19E C19B H19F 109.5
C22A C21A C24A 109.3(9)
C22A C21A C23A 107.2(10)
C24A C21A C23A 102.3(9)
C22A C21A P2 119.0(10)
C24A C21A P2 110.6(8)
C23A C21A P2 107.2(8)
C21A C22A H22A 109.5
C21A C22A H22B 109.5
H22A C22A H22B 109.5
C21A C22A H22C 109.5
H22A C22A H22C 109.5
H22B C22A H22C 109.5
C21A C24A H24A 109.5
C21A C24A H24B 109.5
H24A C24A H24B 109.5
C21A C24A H24C 109.5
H24A C24A H24C 109.5
H24B C24A H24C 109.5
C21A C23A H23A 109.5
C21A C23A H23B 109.5
H23A C23A H23B 109.5
C21A C23A H23C 109.5
H23A C23A H23C 109.5
H23B C23A H23C 109.5
C22B C21B C23B 110.6(11)
C22B C21B C24B 108.9(11)
C23B C21B C24B 107.7(12)
C21B C22B H22D 109.5
C21B C22B H22E 109.5
H22D C22B H22E 109.5
C21B C22B H22F 109.5
H22D C22B H22F 109.5
H22E C22B H22F 109.5
C21B C23B H23D 109.5
C21B C23B H23E 109.5
H23D C23B H23E 109.5
C21B C23B H23F 109.5
H23D C23B H23F 109.5
H23E C23B H23F 109.5
C21B C24B H24D 109.5
C21B C24B H24E 109.5
H24D C24B H24E 109.5
C21B C24B H24F 109.5
H24D C24B H24F 109.5
H24E C24B H24F 109.5

loop_
_geom_bond_atom_site_label_1
_geom_bond_atom_site_label_2
_geom_bond_distance
Pt1 P1 2.3153(14)
Pt1 P2 2.3199(14)
Pt1 Ag1 2.6580(6)
Ag1 N1 2.205(5)
P1 C5 1.908(7)
P1 C1 1.913(6)
P1 C9 1.916(8)
P2 C17A 1.879(10)
P2 C21A 1.944(11)
P2 C13A 1.955(10)
C1 C4 1.505(9)
C1 C2 1.543(8)
C1 C3 1.589(10)
C2 H2A 0.9600
C2 H2B 0.9600
C2 H2C 0.9600
C3 H3A 0.9600
C3 H3B 0.9600
C3 H3C 0.9600
C4 H4A 0.9600
C4 H4B 0.9600
C4 H4C 0.9600
C5 C6 1.442(16)
C5 C7 1.565(11)
C5 C8 1.649(13)
C6 H6A 0.9600
C6 H6B 0.9600
C6 H6C 0.9600
C7 H7A 0.9600
C7 H7B 0.9600
C7 H7C 0.9600
C8 H8A 0.9600
C8 H8B 0.9600
C8 H8C 0.9600
C9 C12 1.541(12)
C9 C10 1.543(11)
C9 C11 1.640(16)
C10 H10A 0.9600
C10 H10B 0.9600
C10 H10C 0.9600
C11 H11A 0.9600
C11 H11B 0.9600
C11 H11C 0.9600
C12 H12A 0.9600
C12 H12B 0.9600
C12 H12C 0.9600
S1 O2 1.417(6)
S1 O1 1.426(6)
S1 N1 1.578(5)
S1 C25 1.760(16)
S2 O3 1.416(6)
S2 O4 1.424(7)
S2 N1 1.590(5)
S2 C26 1.871(10)
F1 C25 1.268(13)
F2 C25 1.46(2)
F3 C25 1.259(12)
F4 C26 1.244(11)
F5 C26 1.316(11)
F6 C26 1.288(12)
C13A C16A 1.497(12)
C13A C14A 1.520(13)
C13A C15A 1.524(13)
C14A H14A 0.9600
C14A H14B 0.9600
C14A H14C 0.9600
C15A H15A 0.9600
C15A H15B 0.9600
C15A H15C 0.9600
C16A H16A 0.9600
C16A H16B 0.9600
C16A H16C 0.9600
C13B C16B 1.585(16)
C13B C15B 1.599(17)
C13B C14B 1.625(16)
C14B H14D 0.9600
C14B H14E 0.9600
C14B H14F 0.9600
C15B H15D 0.9600
C15B H15E 0.9600
C15B H15F 0.9600
C16B H16D 0.9600
C16B H16E 0.9600
C16B H16F 0.9600
C17A C18A 1.533(14)
C17A C20A 1.534(12)
C17A C19A 1.557(13)
C18A H18A 0.9600
C18A H18B 0.9600
C18A H18C 0.9600
C19A H19A 0.9600
C19A H19B 0.9600
C19A H19C 0.9600
C20A H20A 0.9600
C20A H20B 0.9600
C20A H20C 0.9600
C17B C18B 1.603(17)
C17B C20B 1.617(18)
C17B C19B 1.626(18)
C18B H18D 0.9600
C18B H18E 0.9600
C18B H18F 0.9600
C20B H20D 0.9600
C20B H20E 0.9600
C20B H20F 0.9600
C19B H19D 0.9600
C19B H19E 0.9600
C19B H19F 0.9600
C21A C22A 1.484(12)
C21A C24A 1.486(13)
C21A C23A 1.524(13)
C22A H22A 0.9600
C22A H22B 0.9600
C22A H22C 0.9600
C24A H24A 0.9600
C24A H24B 0.9600
C24A H24C 0.9600
C23A H23A 0.9600
C23A H23B 0.9600
C23A H23C 0.9600
C21B C22B 1.593(17)
C21B C23B 1.599(19)
C21B C24B 1.613(19)
C22B H22D 0.9600
C22B H22E 0.9600
C22B H22F 0.9600
C23B H23D 0.9600
C23B H23E 0.9600
C23B H23F 0.9600
C24B H24D 0.9600
C24B H24E 0.9600
C24B H24F 0.9600

loop_
_geom_hbond_atom_site_label_D
_geom_hbond_atom_site_label_H
_geom_hbond_atom_site_label_A
_geom_hbond_distance_DH
_geom_hbond_distance_HA
_geom_hbond_distance_DA
_geom_hbond_angle_DHA
_geom_hbond_publ_flag
C24A^a H24C^a F4^a 0.96 2.50 3.208(14) 130.9 yes

loop_
_geom_torsion_atom_site_label_1
_geom_torsion_atom_site_label_2
_geom_torsion_atom_site_label_3
_geom_torsion_atom_site_label_4
_geom_torsion
O2 S1 N1 S2 164.5(6)
O1 S1 N1 S2 28.3(6)
C25 S1 N1 S2 -86.4(6)
O2 S1 N1 Ag1 -15.8(6)
O1 S1 N1 Ag1 -151.9(4)
C25 S1 N1 Ag1 93.4(6)
O3 S2 N1 S1 27.5(6)
O4 S2 N1 S1 162.8(5)
C26 S2 N1 S1 -88.4(6)
O3 S2 N1 Ag1 -152.3(4)
O4 S2 N1 Ag1 -16.9(5)
C26 S2 N1 Ag1 91.8(5)
O2 S1 C25 F3 53.9(18)
O1 S1 C25 F3 -177.1(15)
N1 S1 C25 F3 -57.2(17)
O2 S1 C25 F1 -170.3(12)
O1 S1 C25 F1 -41.3(15)
N1 S1 C25 F1 78.6(13)
O2 S1 C25 F2 -59.5(8)
O1 S1 C25 F2 69.4(10)
N1 S1 C25 F2 -170.6(8)
O3 S2 C26 F4 -174.8(8)
O4 S2 C26 F4 56.7(9)
N1 S2 C26 F4 -54.3(9)
O3 S2 C26 F6 -48.4(8)
O4 S2 C26 F6 -176.9(7)
N1 S2 C26 F6 72.1(7)
O3 S2 C26 F5 67.0(9)
O4 S2 C26 F5 -61.5(9)
N1 S2 C26 F5 -172.6(8)
C21A P2 C17A C18A 35.5(10)
C13A P2 C17A C18A -73.4(10)
Pt1 P2 C17A C18A 165.1(9)
C21A P2 C17A C20A -86.5(9)
C13A P2 C17A C20A 164.6(9)
Pt1 P2 C17A C20A 43.1(9)
C21A P2 C17A C19A 158.6(7)
C13A P2 C17A C19A 49.7(8)
Pt1 P2 C17A C19A -71.8(7)
